data_4029456
loop_
_publ_author_name
'Martinez-Ariza, Guillermo'
'Ayaz, Muhammad'
'Medda, Federico'
'Hulme, Christopher'

_publ_section_title
;
 Synthesis of diverse nitrogen-enriched heterocyclic scaffolds using a
 suite of tunable one-pot multicomponent reactions.
;
_journal_issue 11
_journal_name_full 'The Journal of organic chemistry'
_journal_page_first 5153
_journal_page_last 5162
_journal_paper_doi 10.1021/jo500723d
_journal_volume 79
_journal_year 2014
_chemical_formula_moiety 'C19 H21 Cl N4 O'
_chemical_formula_sum 'C19 H21 Cl N4 O'
_chemical_formula_weight 356.85
_chemical_name_systematic
;
 ? 
;
_space_group_crystal_system monoclinic
_space_group_IT_number 14
_space_group_name_Hall '-P 2yn'
_space_group_name_H-M_alt 'P 1 21/n 1'
_symmetry_space_group_name_Hall '-P 2yn'
_symmetry_space_group_name_H-M 'P 1 21/n 1'
_atom_sites_solution_hydrogens geom
_atom_sites_solution_primary direct
_atom_sites_solution_secondary difmap
_audit_creation_date 2013-01-14
_audit_creation_method
;
  Olex2 1.2
  (compiled Dec  5 2012 16:20:19, GUI svn.r4385)
;
_cell_angle_alpha 90.00
_cell_angle_beta 95.49(3)
_cell_angle_gamma 90.00
_cell_formula_units_Z 4
_cell_length_a 7.583(3)
_cell_length_b 8.075(3)
_cell_length_c 28.833(14)
_cell_measurement_reflns_used 3656
_cell_measurement_temperature 100
_cell_measurement_theta_max 25.62
_cell_measurement_theta_min 2.62
_cell_volume 1757.4(13)
_computing_data_reduction 'SAINT v8.27A (Bruker, 2012)'
_computing_molecular_graphics
;
O. V. Dolomanov, L. J. Bourhis, R. J. Gildea, J. A. K. Howard and H. Puschmann,
OLEX2: a complete structure solution, refinement and analysis program.
J. Appl. Cryst. (2009). 42, 339-341.
;
_computing_publication_material
;
O. V. Dolomanov, L. J. Bourhis, R. J. Gildea, J. A. K. Howard and H. Puschmann,
OLEX2: a complete structure solution, refinement and analysis program.
J. Appl. Cryst. (2009). 42, 339-341.
;
_computing_structure_refinement
;
XL, G.M. Sheldrick, Acta Cryst.
(2008). A64, 112-122
;
_computing_structure_solution
;
XS, G.M. Sheldrick, Acta Cryst.
(2008). A64, 112-122
;
_diffrn_ambient_temperature '100 '
_diffrn_detector_area_resol_mean 8
_diffrn_measured_fraction_theta_full 0.985
_diffrn_measured_fraction_theta_max 0.985
_diffrn_measurement_device_type 'Bruker SMART APEX CCD area detector'
_diffrn_measurement_method '\w and \f scans'
_diffrn_radiation_monochromator graphite
_diffrn_radiation_type MoK\a
_diffrn_radiation_wavelength 0.71073
_diffrn_reflns_av_R_equivalents 0.0713
_diffrn_reflns_av_unetI/netI 0.0620
_diffrn_reflns_limit_h_max 9
_diffrn_reflns_limit_h_min -9
_diffrn_reflns_limit_k_max 10
_diffrn_reflns_limit_k_min -10
_diffrn_reflns_limit_l_max 36
_diffrn_reflns_limit_l_min -36
_diffrn_reflns_number 18849
_diffrn_reflns_theta_full 26.73
_diffrn_reflns_theta_max 26.73
_diffrn_reflns_theta_min 1.42
_diffrn_source 'sealed tube'
_diffrn_source_current 30.0
_diffrn_source_power 1.5
_diffrn_source_voltage 50.0
_diffrn_standards_number 0
_exptl_absorpt_coefficient_mu 0.232
_exptl_absorpt_correction_T_max 0.7454
_exptl_absorpt_correction_T_min 0.5628
_exptl_absorpt_correction_type multi-scan
_exptl_absorpt_process_details
;
SADABS-2012/1 (Bruker,2012) was used for absorption correction.
wR2(int) was 0.1350 before and 0.0735 after correction.
The Ratio of minimum to maximum transmission is 0.7550.
The \l/2 correction factor is 0.0015.
;
_exptl_crystal_colour orange
_exptl_crystal_colour_primary orange
_exptl_crystal_density_diffrn 1.349
_exptl_crystal_density_method 'not measured'
_exptl_crystal_description block
_exptl_crystal_F_000 752
_exptl_crystal_size_max 0.20
_exptl_crystal_size_mid 0.20
_exptl_crystal_size_min 0.10
_refine_diff_density_max 0.426
_refine_diff_density_min -0.407
_refine_diff_density_rms 0.086
_refine_ls_extinction_method none
_refine_ls_goodness_of_fit_ref 1.054
_refine_ls_hydrogen_treatment mixed
_refine_ls_matrix_type full
_refine_ls_number_parameters 231
_refine_ls_number_reflns 3669
_refine_ls_number_restraints 0
_refine_ls_restrained_S_all 1.054
_refine_ls_R_factor_all 0.0668
_refine_ls_R_factor_gt 0.0448
_refine_ls_shift/su_max 0.001
_refine_ls_shift/su_mean 0.000
_refine_ls_structure_factor_coef Fsqd
_refine_ls_weighting_details 'calc w=1/[\s^2^(Fo^2^)+(0.0623P)^2^+0.3138P] where P=(Fo^2^+2Fc^2^)/3'
_refine_ls_weighting_scheme calc
_refine_ls_wR_factor_gt 0.1129
_refine_ls_wR_factor_ref 0.1245
_reflns_number_gt 2780
_reflns_number_total 3669
_reflns_threshold_expression >2sigma(I)
_cod_data_source_file jo500723d_si_002.cif
_cod_data_source_block complete
_cod_depositor_comments 'Adding full bibliography for 4029456--4029458.cif.'
_cod_original_cell_volume 1757.3(13)
_cod_database_code 4029456
_olex2_refinement_description
;
1. Fixed Uiso
 At 1.2 times of:
  H9 of C9, H10 of C10, H8 of C8, H16 of C16, {H18A,H18B} of C18, {H19A,H19B}
  of C19, H20 of C20, {H21A,H21B} of C21, H22 of C22, {H23A,H23B} of C23, H11
  of C11, H12 of C12, H13 of C13
 At 1.5 times of:
  {H24A,H24B,H24C} of C24
2.a Ternary CH refined with riding coordinates:
 C11(H11), C12(H12)
2.b Secondary CH2 refined with riding coordinates:
 C18(H18A,H18B), C19(H19A,H19B), C21(H21A,H21B), C23(H23A,H23B)
2.c Aromatic/amide H refined with riding coordinates:
 C8(H8), C9(H9), C10(H10), C13(H13), C16(H16), C20(H20), C22(H22)
2.d Idealised Me refined as rotating group:
 C24(H24A,H24B,H24C)
;

loop_
_space_group_symop_id
_space_group_symop_operation_xyz
1 'x, y, z'
2 '-x+1/2, y+1/2, -z+1/2'
3 '-x, -y, -z'
4 'x-1/2, -y-1/2, z-1/2'

loop_
_atom_site_label
_atom_site_type_symbol
_atom_site_fract_x
_atom_site_fract_y
_atom_site_fract_z
_atom_site_U_iso_or_equiv
_atom_site_adp_type
_atom_site_occupancy
_atom_site_symmetry_multiplicity
_atom_site_calc_flag
_atom_site_refinement_flags
Cl1 Cl 0.89078(6) 1.21875(7) 0.461523(17) 0.01829(16) Uani 1 1 d .
N1 N 0.6660(2) 1.08729(19) 0.52819(6) 0.0113(4) Uani 1 1 d .
N2 N 0.5403(2) 1.0466(2) 0.55842(6) 0.0118(4) Uani 1 1 d .
N3 N 0.7770(2) 1.0894(2) 0.66729(6) 0.0145(4) Uani 1 1 d .
N4 N 0.8760(2) 1.1093(2) 0.59519(6) 0.0119(4) Uani 1 1 d .
O5 O 0.3174(2) 0.98383(18) 0.80240(5) 0.0238(4) Uani 1 1 d .
C6 C 0.7506(2) 1.0539(2) 0.62463(7) 0.0114(4) Uani 1 1 d .
C7 C 0.8233(2) 1.1218(2) 0.54706(7) 0.0107(4) Uani 1 1 d .
C8 C 1.1659(3) 1.2110(3) 0.58707(7) 0.0172(5) Uani 1 1 d .
H8 H 1.2795 1.2371 0.6001 0.021 Uiso 1 1 calc R
C9 C 0.6861(3) 0.9356(3) 0.73352(7) 0.0165(5) Uani 1 1 d .
H9 H 0.7885 0.8719 0.7344 0.020 Uiso 1 1 calc R
C10 C 0.4966(3) 1.1459(3) 0.69814(7) 0.0171(5) Uani 1 1 d .
H10 H 0.4710 1.2234 0.6746 0.021 Uiso 1 1 calc R
C11 C 0.6841(2) 0.7810(2) 0.58798(7) 0.0122(4) Uani 1 1 d .
H11 H 0.7743 0.7979 0.5663 0.015 Uiso 1 1 calc R
C12 C 0.6078(2) 0.9499(2) 0.59909(7) 0.0108(4) Uani 1 1 d .
H12 H 0.5121 0.9339 0.6192 0.013 Uiso 1 1 calc R
C13 C 0.3812(3) 1.1273(3) 0.73185(7) 0.0177(5) Uani 1 1 d .
H13 H 0.2794 1.1918 0.7312 0.021 Uiso 1 1 calc R
C14 C 0.4185(3) 1.0116(3) 0.76671(7) 0.0170(5) Uani 1 1 d .
C15 C 0.6503(3) 1.0519(2) 0.69843(7) 0.0137(4) Uani 1 1 d .
C16 C 1.0464(2) 1.1538(2) 0.61386(7) 0.0152(5) Uani 1 1 d .
H16 H 1.0767 1.1431 0.6457 0.018 Uiso 1 1 calc R
C17 C 0.9562(3) 1.1894(2) 0.51991(7) 0.0134(4) Uani 1 1 d .
C18 C 0.5475(3) 0.6579(2) 0.56588(8) 0.0164(5) Uani 1 1 d .
H18A H 0.4447 0.6517 0.5834 0.020 Uiso 1 1 calc R
H18B H 0.5096 0.6877 0.5339 0.020 Uiso 1 1 calc R
C19 C 0.7692(3) 0.6857(3) 0.63015(8) 0.0189(5) Uani 1 1 d .
H19A H 0.6992 0.6964 0.6564 0.023 Uiso 1 1 calc R
H19B H 0.8881 0.7261 0.6392 0.023 Uiso 1 1 calc R
C20 C 0.5711(3) 0.9145(3) 0.76682(7) 0.0182(5) Uani 1 1 d .
H20 H 0.5948 0.8347 0.7898 0.022 Uiso 1 1 calc R
C21 C 0.6504(3) 0.4954(3) 0.56845(8) 0.0211(5) Uani 1 1 d .
H21A H 0.7183 0.4838 0.5418 0.025 Uiso 1 1 calc R
H21B H 0.5704 0.4019 0.5692 0.025 Uiso 1 1 calc R
C22 C 1.1196(3) 1.2322(3) 0.53815(7) 0.0164(5) Uani 1 1 d .
H22 H 1.2013 1.2751 0.5193 0.020 Uiso 1 1 calc R
C23 C 0.7736(3) 0.5050(3) 0.61368(9) 0.0286(6) Uani 1 1 d .
H23A H 0.8931 0.4734 0.6081 0.034 Uiso 1 1 calc R
H23B H 0.7326 0.4315 0.6370 0.034 Uiso 1 1 calc R
C24 C 0.1656(3) 1.0868(3) 0.80436(10) 0.0349(6) Uani 1 1 d .
H24A H 0.1062 1.0578 0.8312 0.052 Uiso 1 1 calc R
H24B H 0.0865 1.0712 0.7767 0.052 Uiso 1 1 calc R
H24C H 0.2020 1.2006 0.8066 0.052 Uiso 1 1 calc R
H2 H 0.454(3) 0.996(3) 0.5416(9) 0.030(7) Uiso 1 1 d .

loop_
_atom_site_aniso_label
_atom_site_aniso_U_11
_atom_site_aniso_U_22
_atom_site_aniso_U_33
_atom_site_aniso_U_23
_atom_site_aniso_U_13
_atom_site_aniso_U_12
Cl1 0.0153(3) 0.0255(3) 0.0142(3) 0.0056(2) 0.00222(19) 0.0028(2)
N1 0.0129(8) 0.0083(8) 0.0129(9) -0.0002(7) 0.0013(7) 0.0012(6)
N2 0.0097(8) 0.0131(9) 0.0124(9) 0.0011(7) 0.0008(7) -0.0001(6)
N3 0.0181(9) 0.0125(9) 0.0127(9) -0.0016(7) 0.0000(7) -0.0011(7)
N4 0.0115(8) 0.0113(9) 0.0127(9) -0.0023(7) -0.0001(7) -0.0008(6)
O5 0.0276(8) 0.0254(9) 0.0198(9) 0.0019(7) 0.0098(7) 0.0003(7)
C6 0.0127(9) 0.0068(10) 0.0143(10) 0.0016(8) -0.0007(8) 0.0034(7)
C7 0.0136(9) 0.0067(10) 0.0117(10) -0.0003(8) 0.0006(8) 0.0016(7)
C8 0.0104(9) 0.0205(11) 0.0202(11) -0.0037(9) -0.0009(8) -0.0012(8)
C9 0.0188(10) 0.0155(11) 0.0146(11) -0.0016(9) -0.0015(9) 0.0028(8)
C10 0.0223(11) 0.0156(11) 0.0124(11) 0.0021(9) -0.0033(9) 0.0008(8)
C11 0.0134(9) 0.0103(10) 0.0129(10) 0.0000(8) 0.0018(8) -0.0006(8)
C12 0.0116(9) 0.0104(10) 0.0102(10) -0.0005(8) 0.0001(8) 0.0009(7)
C13 0.0172(10) 0.0176(12) 0.0180(11) -0.0019(9) 0.0000(8) 0.0033(8)
C14 0.0223(11) 0.0161(11) 0.0128(11) -0.0026(9) 0.0026(9) -0.0037(9)
C15 0.0171(10) 0.0141(11) 0.0096(10) -0.0040(8) -0.0004(8) -0.0031(8)
C16 0.0129(10) 0.0162(11) 0.0154(11) -0.0045(9) -0.0037(8) 0.0019(8)
C17 0.0153(9) 0.0121(11) 0.0130(10) 0.0006(8) 0.0022(8) 0.0040(8)
C18 0.0178(10) 0.0124(11) 0.0182(11) -0.0016(9) -0.0019(8) -0.0019(8)
C19 0.0203(10) 0.0142(12) 0.0209(11) 0.0007(9) -0.0044(9) 0.0041(8)
C20 0.0259(11) 0.0146(11) 0.0134(11) 0.0027(9) -0.0015(9) 0.0009(9)
C21 0.0261(12) 0.0115(11) 0.0252(13) -0.0008(9) -0.0005(10) 0.0003(9)
C22 0.0143(10) 0.0152(11) 0.0201(11) 0.0003(9) 0.0038(8) 0.0006(8)
C23 0.0401(14) 0.0113(12) 0.0318(14) -0.0004(10) -0.0107(12) 0.0072(10)
C24 0.0377(14) 0.0295(14) 0.0415(16) 0.0007(12) 0.0240(12) 0.0038(11)

loop_
_atom_type_symbol
_atom_type_description
_atom_type_scat_dispersion_real
_atom_type_scat_dispersion_imag
_atom_type_scat_source
C C 0.0033 0.0016 'International Tables Vol C Tables 4.2.6.8 and 6.1.1.4'
H H 0.0000 0.0000 'International Tables Vol C Tables 4.2.6.8 and 6.1.1.4'
N N 0.0061 0.0033 'International Tables Vol C Tables 4.2.6.8 and 6.1.1.4'
O O 0.0106 0.0060 'International Tables Vol C Tables 4.2.6.8 and 6.1.1.4'
Cl Cl 0.1484 0.1585 'International Tables Vol C Tables 4.2.6.8 and 6.1.1.4'

loop_
_geom_angle_atom_site_label_1
_geom_angle_atom_site_label_2
_geom_angle_atom_site_label_3
_geom_angle
C7 N1 N2 116.56(17)
N1 N2 C12 114.88(15)
C6 N3 C15 121.27(17)
C6 N4 C7 118.17(15)
C16 N4 C6 120.17(17)
C16 N4 C7 121.65(17)
C14 O5 C24 116.74(18)
N3 C6 N4 117.61(17)
N3 C6 C12 130.06(19)
N4 C6 C12 112.22(17)
N1 C7 N4 124.17(18)
N1 C7 C17 121.18(18)
N4 C7 C17 114.49(16)
C16 C8 C22 119.85(18)
C20 C9 C15 120.2(2)
C13 C10 C15 121.65(19)
C12 C11 C18 114.38(16)
C12 C11 C19 114.96(17)
C19 C11 C18 102.85(16)
N2 C12 C6 105.95(16)
N2 C12 C11 114.82(16)
C6 C12 C11 109.39(15)
C10 C13 C14 119.2(2)
O5 C14 C13 124.8(2)
O5 C14 C20 115.64(19)
C13 C14 C20 119.5(2)
C9 C15 N3 120.82(19)
C9 C15 C10 118.6(2)
C10 C15 N3 120.05(18)
C8 C16 N4 121.48(19)
C7 C17 Cl1 115.57(14)
C22 C17 Cl1 120.96(17)
C22 C17 C7 123.44(19)
C21 C18 C11 102.47(16)
C11 C19 C23 104.59(17)
C9 C20 C14 120.8(2)
C18 C21 C23 105.38(17)
C17 C22 C8 119.0(2)
C21 C23 C19 106.39(17)

loop_
_geom_bond_atom_site_label_1
_geom_bond_atom_site_label_2
_geom_bond_distance
Cl1 C17 1.725(2)
N1 N2 1.391(2)
N1 C7 1.293(2)
N2 C12 1.460(2)
N3 C6 1.260(3)
N3 C15 1.409(3)
N4 C6 1.407(3)
N4 C7 1.411(2)
N4 C16 1.398(2)
O5 C14 1.360(3)
O5 C24 1.425(3)
C6 C12 1.506(3)
C7 C17 1.441(3)
C8 C16 1.329(3)
C8 C22 1.431(3)
C9 C15 1.388(3)
C9 C20 1.368(3)
C10 C13 1.377(3)
C10 C15 1.391(3)
C11 C12 1.527(3)
C11 C18 1.529(3)
C11 C19 1.529(3)
C13 C14 1.381(3)
C14 C20 1.397(3)
C17 C22 1.344(3)
C18 C21 1.525(3)
C19 C23 1.535(3)
C21 C23 1.532(3)

loop_
_geom_hbond_atom_site_label_D
_geom_hbond_atom_site_label_H
_geom_hbond_atom_site_label_A
_geom_hbond_distance_DH
_geom_hbond_distance_HA
_geom_hbond_distance_DA
_geom_hbond_angle_DHA
_geom_hbond_site_symmetry_A
N2 H2 N1 0.88(2) 2.23(3) 3.018(3) 149(2) 3_676

loop_
_geom_torsion_atom_site_label_1
_geom_torsion_atom_site_label_2
_geom_torsion_atom_site_label_3
_geom_torsion_atom_site_label_4
_geom_torsion
Cl1 C17 C22 C8 177.83(15)
N1 N2 C12 C6 59.3(2)
N1 N2 C12 C11 -61.5(2)
N1 C7 C17 Cl1 -0.4(3)
N1 C7 C17 C22 177.79(19)
N2 N1 C7 N4 4.6(3)
N2 N1 C7 C17 -170.56(16)
N3 C6 C12 N2 132.4(2)
N3 C6 C12 C11 -103.3(2)
N4 C6 C12 N2 -51.6(2)
N4 C6 C12 C11 72.7(2)
N4 C7 C17 Cl1 -175.95(13)
N4 C7 C17 C22 2.2(3)
O5 C14 C20 C9 -177.72(19)
C6 N3 C15 C9 113.6(2)
C6 N3 C15 C10 -74.6(3)
C6 N4 C7 N1 0.8(3)
C6 N4 C7 C17 176.24(16)
C6 N4 C16 C8 -178.06(19)
C7 N1 N2 C12 -36.9(2)
C7 N4 C6 N3 -158.90(17)
C7 N4 C6 C12 24.5(2)
C7 N4 C16 C8 0.5(3)
C7 C17 C22 C8 -0.2(3)
C10 C13 C14 O5 178.56(19)
C10 C13 C14 C20 -0.7(3)
C11 C18 C21 C23 34.2(2)
C11 C19 C23 C21 -14.3(3)
C12 C11 C18 C21 -168.46(17)
C12 C11 C19 C23 160.45(18)
C13 C10 C15 N3 -171.39(18)
C13 C10 C15 C9 0.6(3)
C13 C14 C20 C9 1.6(3)
C15 N3 C6 N4 174.21(17)
C15 N3 C6 C12 -9.9(3)
C15 C9 C20 C14 -1.4(3)
C15 C10 C13 C14 -0.4(3)
C16 N4 C6 N3 19.7(3)
C16 N4 C6 C12 -156.90(16)
C16 N4 C7 N1 -177.76(17)
C16 N4 C7 C17 -2.3(3)
C16 C8 C22 C17 -1.8(3)
C18 C11 C12 N2 -66.3(2)
C18 C11 C12 C6 174.75(17)
C18 C11 C19 C23 35.5(2)
C18 C21 C23 C19 -12.4(3)
C19 C11 C12 N2 174.97(16)
C19 C11 C12 C6 56.0(2)
C19 C11 C18 C21 -43.1(2)
C20 C9 C15 N3 172.22(18)
C20 C9 C15 C10 0.3(3)
C22 C8 C16 N4 1.7(3)
C24 O5 C14 C13 -2.3(3)
C24 O5 C14 C20 177.03(19)
